data_4020220
loop_
_publ_author_name
'F\'atima Churruca'
'Raul San Mart\'in'
'M\'onica Carril'
'Urtiaga, M.K.'
'Xavier Solans.'
'Imanol Tellitu'
'Esther Dom\'inguez'

_journal_name_full 'Journal of Organic Chemistry'
_journal_page_first 3178
_journal_page_last 3187
_journal_paper_doi 10.1021/jo0501036
_journal_volume 70
_journal_year 2005
_chemical_formula_sum 'C22 H17 N'
_chemical_formula_weight 295.37
_space_group_IT_number 14
_symmetry_cell_setting monoclinic
_symmetry_space_group_name_Hall '-P 2yab'
_symmetry_space_group_name_H-M 'P 1 21/a 1'
_cell_angle_alpha 90.00
_cell_angle_beta 115.558(12)
_cell_angle_gamma 90.00
_cell_formula_units_Z 4
_cell_length_a 8.1622(14)
_cell_length_b 25.266(2)
_cell_length_c 8.8758(11)
_cell_measurement_temperature 293(2)
_cell_volume 1651.3(4)
_diffrn_ambient_temperature 293(2)
_exptl_crystal_density_diffrn 1.188
_cod_depositor_comments
;
The following automatic conversions were performed:
'_symmetry_cell_setting' value 'Monoclinic' changed to 'monoclinic'
according to '/home/saulius/struct/CIF-dictionaries/cif_core.dic'
dictionary named 'cif_core.dic' version 2.4.1 from 2010-06-29.

Automatic conversion script
Id: cif_fix_enum 1527 2010-12-29 10:47:43Z saulius 
;
_cod_original_sg_symbol_H-M 'P 21/a'
_cod_database_code 4020220

loop_
_symmetry_equiv_pos_as_xyz
'x, y, z'
'-x+1/2, y+1/2, -z'
'-x, -y, -z'
'x-1/2, -y-1/2, z'

loop_
_atom_site_label
_atom_site_type_symbol
_atom_site_fract_x
_atom_site_fract_y
_atom_site_fract_z
_atom_site_U_iso_or_equiv
_atom_site_adp_type
_atom_site_occupancy
_atom_site_symmetry_multiplicity
_atom_site_calc_flag
_atom_site_refinement_flags
_atom_site_disorder_assembly
_atom_site_disorder_group
C22 C 1.0007(4) 0.07933(10) 0.4972(3) 0.0743(7) Uani 1 1 d . . .
C18 C 1.2720(4) 0.12085(11) 0.6909(4) 0.0761(7) Uani 1 1 d . . .
C21 C 1.1003(6) 0.05432(13) 0.4245(3) 0.0999(11) Uani 1 1 d . . .
C19 C 1.3680(5) 0.09579(13) 0.6165(5) 0.0941(9) Uani 1 1 d . . .
C20 C 1.2839(6) 0.06270(12) 0.4850(5) 0.0978(11) Uani 1 1 d . . .
C12 C 0.9057(2) 0.16217(7) 0.9370(2) 0.0459(4) Uani 1 1 d . . .
N1 N 0.8303(2) 0.16668(6) 0.59751(18) 0.0544(4) Uani 1 1 d . . .
C13 C 1.0182(2) 0.13481(7) 0.8760(2) 0.0457(4) Uani 1 1 d . . .
C14 C 0.9767(2) 0.13881(7) 0.7088(2) 0.0486(4) Uani 1 1 d . . .
C11 C 0.7588(2) 0.19266(7) 0.8227(2) 0.0493(4) Uani 1 1 d . . .
C4 C 1.1753(2) 0.10231(8) 0.9904(2) 0.0483(4) Uani 1 1 d . . .
C7 C 0.9333(3) 0.15955(8) 1.1058(2) 0.0529(5) Uani 1 1 d . . .
C8 C 0.8225(3) 0.18651(9) 1.1584(3) 0.0593(5) Uani 1 1 d . . .
C17 C 1.0858(3) 0.11267(8) 0.6320(2) 0.0532(5) Uani 1 1 d . . .
C15 C 0.7272(3) 0.19299(8) 0.6517(2) 0.0540(5) Uani 1 1 d . . .
C10 C 0.6492(3) 0.22101(9) 0.8830(3) 0.0605(5) Uani 1 1 d . . .
C9 C 0.6803(3) 0.21773(9) 1.0465(3) 0.0648(6) Uani 1 1 d . . .
C5 C 1.1705(3) 0.04794(9) 0.9781(3) 0.0606(5) Uani 1 1 d . . .
C3 C 1.3321(3) 0.12646(10) 1.1067(3) 0.0641(6) Uani 1 1 d . . .
C16 C 0.5731(4) 0.22379(13) 0.5216(3) 0.0775(7) Uani 1 1 d . . .
C6 C 1.3236(4) 0.01821(11) 1.0773(3) 0.0762(7) Uani 1 1 d . . .
C2 C 1.4829(3) 0.09682(12) 1.2049(3) 0.0750(7) Uani 1 1 d . . .
C1 C 1.4783(3) 0.04287(12) 1.1869(3) 0.0750(7) Uani 1 1 d . . .
H7 H 1.033(4) 0.1376(12) 1.186(4) 0.096(2) Uiso 1 1 d . . .
H9 H 0.609(4) 0.2391(12) 1.081(3) 0.096(2) Uiso 1 1 d . . .
H8 H 0.835(4) 0.1848(12) 1.272(4) 0.096(2) Uiso 1 1 d . . .
H10 H 0.558(4) 0.2427(13) 0.806(4) 0.096(2) Uiso 1 1 d . . .
H5 H 1.061(4) 0.0316(11) 0.900(4) 0.096(2) Uiso 1 1 d . . .
H6 H 1.309(4) -0.0166(13) 1.066(4) 0.096(2) Uiso 1 1 d . . .
H18 H 1.326(4) 0.1469(12) 0.784(4) 0.096(2) Uiso 1 1 d . . .
H16C H 0.574(4) 0.2189(11) 0.411(4) 0.096(2) Uiso 1 1 d . . .
H1 H 1.587(4) 0.0222(12) 1.255(3) 0.096(2) Uiso 1 1 d . . .
H3 H 1.337(3) 0.1663(12) 1.124(3) 0.096(2) Uiso 1 1 d . . .
H2 H 1.600(4) 0.1145(11) 1.285(4) 0.096(2) Uiso 1 1 d . . .
H16B H 0.460(4) 0.2091(12) 0.513(4) 0.096(2) Uiso 1 1 d . . .
H16A H 0.570(4) 0.2610(13) 0.558(4) 0.096(2) Uiso 1 1 d . . .
H21 H 1.041(4) 0.0294(12) 0.338(4) 0.096(2) Uiso 1 1 d . . .
H22 H 0.866(4) 0.0696(11) 0.455(4) 0.096(2) Uiso 1 1 d . . .
H20 H 1.357(4) 0.0455(12) 0.437(4) 0.096(2) Uiso 1 1 d . . .
H19 H 1.507(4) 0.1051(12) 0.660(3) 0.096(2) Uiso 1 1 d . . .

loop_
_atom_site_aniso_label
_atom_site_aniso_U_11
_atom_site_aniso_U_22
_atom_site_aniso_U_33
_atom_site_aniso_U_23
_atom_site_aniso_U_13
_atom_site_aniso_U_12
C22 0.0890(17) 0.0758(15) 0.0479(11) -0.0043(10) 0.0200(11) 0.0159(13)
C18 0.0783(16) 0.0774(17) 0.0903(17) -0.0089(13) 0.0531(14) -0.0107(13)
C21 0.158(3) 0.087(2) 0.0562(14) -0.0041(13) 0.0479(18) 0.032(2)
C19 0.106(2) 0.086(2) 0.128(3) 0.0096(18) 0.086(2) 0.0062(16)
C20 0.149(3) 0.082(2) 0.106(2) 0.0241(17) 0.095(2) 0.035(2)
C12 0.0419(9) 0.0461(10) 0.0447(9) -0.0010(7) 0.0139(7) -0.0048(7)
N1 0.0557(9) 0.0548(10) 0.0436(8) 0.0016(7) 0.0128(7) 0.0034(7)
C13 0.0433(9) 0.0468(10) 0.0431(8) -0.0003(7) 0.0150(7) -0.0031(7)
C14 0.0501(10) 0.0479(10) 0.0429(9) -0.0020(7) 0.0156(7) -0.0032(8)
C11 0.0445(9) 0.0481(10) 0.0507(10) -0.0003(7) 0.0161(8) -0.0028(7)
C4 0.0482(9) 0.0549(11) 0.0441(9) 0.0045(8) 0.0221(7) 0.0061(8)
C7 0.0537(11) 0.0560(11) 0.0471(9) 0.0020(8) 0.0199(8) -0.0007(9)
C8 0.0639(12) 0.0628(12) 0.0567(11) -0.0016(9) 0.0314(10) -0.0027(10)
C17 0.0645(11) 0.0507(11) 0.0448(9) 0.0063(8) 0.0239(8) 0.0056(9)
C15 0.0506(10) 0.0529(11) 0.0492(10) 0.0018(8) 0.0126(8) 0.0010(8)
C10 0.0546(11) 0.0578(12) 0.0681(13) 0.0026(10) 0.0256(10) 0.0085(9)
C9 0.0665(13) 0.0648(14) 0.0726(14) -0.0026(10) 0.0390(11) 0.0058(10)
C5 0.0708(13) 0.0552(12) 0.0558(11) -0.0004(9) 0.0274(10) 0.0059(10)
C3 0.0495(11) 0.0664(14) 0.0635(12) 0.0045(10) 0.0122(9) -0.0021(10)
C16 0.0732(15) 0.0861(19) 0.0572(13) 0.0095(12) 0.0130(12) 0.0278(13)
C6 0.0992(19) 0.0599(14) 0.0775(15) 0.0085(12) 0.0458(15) 0.0257(13)
C2 0.0485(12) 0.0891(19) 0.0762(14) 0.0160(12) 0.0163(11) 0.0078(11)
C1 0.0624(13) 0.0899(19) 0.0741(15) 0.0203(13) 0.0307(12) 0.0284(13)

loop_
_geom_bond_atom_site_label_1
_geom_bond_atom_site_label_2
_geom_bond_distance
_geom_bond_site_symmetry_2
_geom_bond_publ_flag
C22 C17 1.381(3) . ?
C22 C21 1.389(4) . ?
C18 C19 1.377(4) . ?
C18 C17 1.393(3) . ?
C21 C20 1.372(5) . ?
C19 C20 1.357(5) . ?
C12 C11 1.418(2) . ?
C12 C7 1.418(3) . ?
C12 C13 1.429(2) . ?
N1 C15 1.316(2) . ?
N1 C14 1.371(2) . ?
C13 C14 1.376(2) . ?
C13 C4 1.492(2) . ?
C14 C17 1.489(3) . ?
C11 C10 1.419(3) . ?
C11 C15 1.426(3) . ?
C4 C5 1.377(3) . ?
C4 C3 1.391(3) . ?
C7 C8 1.365(3) . ?
C8 C9 1.400(3) . ?
C15 C16 1.506(3) . ?
C10 C9 1.363(3) . ?
C5 C6 1.397(3) . ?
C3 C2 1.382(3) . ?
C6 C1 1.367(4) . ?
C2 C1 1.371(4) . ?

loop_
_cod_related_entry_id
_cod_related_entry_database
_cod_related_entry_code
1 ChemSpider 9624166
